data_7230669
loop_
_publ_author_name
'Tulyabaev, Arthur R.'
'Bikmukhametov, Kamil Sh.'
'Mescheryakova, Ekaterina S.'
'Makhmudiyarova, Natalia N.'
'Rakhimov, Rustem Sh.'
'Khalilov, Leonard M.'

_publ_section_title
;
 What is responsible for conformational diversity in single-crystal
 tetraoxazaspiroalkanes? X-Ray, DFT, and AIM approaches
;
_journal_issue 23
_journal_name_full CrystEngComm
_journal_page_first 3207
_journal_paper_doi 10.1039/C8CE00481A
_journal_volume 20
_journal_year 2018
_chemical_absolute_configuration ad
_chemical_formula_moiety 'C14 H18 F N O4'
_chemical_formula_sum 'C14 H18 F N O4'
_chemical_formula_weight 283.29
_chemical_name_systematic 10-(4-fluorophenyl)-7,8,12,13-tetraoxa-10-azaspiro[5.7]tridecane
_space_group_crystal_system orthorhombic
_space_group_IT_number 61
_space_group_name_Hall '-P 2ac 2ab'
_space_group_name_H-M_alt 'P b c a'
_symmetry_space_group_name_Hall '-P 2ac 2ab'
_symmetry_space_group_name_H-M 'P b c a'
_atom_sites_solution_hydrogens geom
_atom_sites_solution_primary dual
_audit_creation_date 2017-11-10
_audit_creation_method
;
Olex2 1.2
(compiled 2017.08.10 svn.r3458 for OlexSys, GUI svn.r5381)
;
_audit_update_record
;
2017-11-16 deposited with the CCDC.
2018-05-17 downloaded from the CCDC.
;
_cell_angle_alpha 90
_cell_angle_beta 90
_cell_angle_gamma 90
_cell_formula_units_Z 8
_cell_length_a 12.4485(6)
_cell_length_b 10.2927(6)
_cell_length_c 21.8055(10)
_cell_measurement_reflns_used 2264
_cell_measurement_temperature 293(2)
_cell_measurement_theta_max 20.8450
_cell_measurement_theta_min 2.4660
_cell_volume 2793.9(2)
_computing_cell_refinement
;
CrysAlisPro, Agilent Technologies,
Version 1.171.37.35 (release 13-08-2014 CrysAlis171 .NET)
(compiled Aug 13 2014,18:06:01)
;
_computing_data_collection
;
CrysAlisPro, Agilent Technologies,
Version 1.171.37.35 (release 13-08-2014 CrysAlis171 .NET)
(compiled Aug 13 2014,18:06:01)
;
_computing_data_reduction
;
CrysAlisPro, Agilent Technologies,
Version 1.171.37.35 (release 13-08-2014 CrysAlis171 .NET)
(compiled Aug 13 2014,18:06:01)
;
_computing_molecular_graphics 'Olex2 (Dolomanov et al., 2009)'
_computing_publication_material 'Olex2 (Dolomanov et al., 2009)'
_computing_structure_refinement 'ShelXL (Sheldrick, 2015)'
_computing_structure_solution 'ShelXD (Sheldrick, 2008)'
_diffrn_ambient_temperature 293(2)
_diffrn_detector 'CCD plate'
_diffrn_detector_area_resol_mean 16.1709
_diffrn_detector_type Eos
_diffrn_measured_fraction_theta_full 1.000
_diffrn_measured_fraction_theta_max 1.000
_diffrn_measurement_details
;
#__ type_ start__ end____ width___ exp.time_
  1 omega  -43.00   51.00   1.0000   17.8800
omega____ theta____ kappa____ phi______ frames
    -      -16.2449   77.0000  150.0000 94

#__ type_ start__ end____ width___ exp.time_
  2 omega  -43.00   51.00   1.0000   17.8800
omega____ theta____ kappa____ phi______ frames
    -      -16.2449   77.0000  -90.0000 94

#__ type_ start__ end____ width___ exp.time_
  3 omega   -6.00   85.00   1.0000   17.8800
omega____ theta____ kappa____ phi______ frames
    -       16.9480   77.0000    0.0000 91
;
_diffrn_measurement_device 'four-circle diffractometer'
_diffrn_measurement_device_type 'Xcalibur, Eos'
_diffrn_measurement_method '\w scans'
_diffrn_orient_matrix_UB_11 0.0500329000
_diffrn_orient_matrix_UB_12 -0.0162976000
_diffrn_orient_matrix_UB_13 0.0135002000
_diffrn_orient_matrix_UB_21 0.0263321000
_diffrn_orient_matrix_UB_22 0.0136817000
_diffrn_orient_matrix_UB_23 -0.0281145000
_diffrn_orient_matrix_UB_31 0.0069902000
_diffrn_orient_matrix_UB_32 0.0655844000
_diffrn_orient_matrix_UB_33 0.0091990000
_diffrn_radiation_monochromator graphite
_diffrn_radiation_probe x-ray
_diffrn_radiation_type MoK\a
_diffrn_radiation_wavelength 0.71073
_diffrn_reflns_av_R_equivalents 0.0522
_diffrn_reflns_av_unetI/netI 0.0578
_diffrn_reflns_Laue_measured_fraction_max 0.874
_diffrn_reflns_limit_h_max 10
_diffrn_reflns_limit_h_min -16
_diffrn_reflns_limit_k_max 13
_diffrn_reflns_limit_k_min -13
_diffrn_reflns_limit_l_max 27
_diffrn_reflns_limit_l_min -29
_diffrn_reflns_number 14961
_diffrn_reflns_point_group_measured_fraction_max 0.874
_diffrn_reflns_theta_full 25.242
_diffrn_reflns_theta_max 29.029
_diffrn_reflns_theta_min 3.176
_diffrn_source 'Enhance (Mo) X-ray Source'
_diffrn_source_type 'XCalibur Gemini Eos'
_exptl_absorpt_coefficient_mu 0.107
_exptl_absorpt_correction_T_max 1.00000
_exptl_absorpt_correction_T_min 0.86958
_exptl_absorpt_correction_type multi-scan
_exptl_absorpt_process_details
;
CrysAlisPro, Agilent Technologies,
Version 1.171.37.35 (release 13-08-2014 CrysAlis171 .NET)
(compiled Aug 13 2014,18:06:01)
Empirical absorption correction using spherical harmonics,
 implemented in SCALE3 ABSPACK scaling algorithm.
;
_exptl_crystal_colour colourless
_exptl_crystal_density_diffrn 1.347
_exptl_crystal_description prizm
_exptl_crystal_F_000 1200.0
_exptl_crystal_recrystallization_method CDCL3
_refine_diff_density_max 0.580
_refine_diff_density_min -0.167
_refine_diff_density_rms 0.045
_refine_ls_extinction_method none
_refine_ls_goodness_of_fit_ref 1.175
_refine_ls_hydrogen_treatment constr
_refine_ls_matrix_type full
_refine_ls_number_parameters 181
_refine_ls_number_reflns 3246
_refine_ls_number_restraints 0
_refine_ls_restrained_S_all 1.175
_refine_ls_R_factor_all 0.2066
_refine_ls_R_factor_gt 0.0939
_refine_ls_shift/su_max 0.007
_refine_ls_shift/su_mean 0.002
_refine_ls_structure_factor_coef Fsqd
_refine_ls_weighting_details 'w=1/[\s^2^(Fo^2^)+(0.1000P)^2^] where P=(Fo^2^+2Fc^2^)/3'
_refine_ls_weighting_scheme calc
_refine_ls_wR_factor_gt 0.2198
_refine_ls_wR_factor_ref 0.2702
_reflns_Friedel_coverage 0.000
_reflns_number_gt 1339
_reflns_number_total 3246
_reflns_threshold_expression 'I > 2\s(I)'
_cod_data_source_file c8ce00481a2.cif
_cod_data_source_block hgm-478-5
_cod_depositor_comments 'Adding full bibliography for 7230663--7230673.cif.'
_cod_database_code 7230669
_shelxl_version_number 2013-4
_shelx_space_group_comment
;
The symmetry employed for this shelxl refinement is uniquely defined
by the following loop, which should always be used as a source of
symmetry information in preference to the above space-group names.
They are only intended as comments.
;
_olex2_refinement_description
;
1. Fixed Uiso
 At 1.2 times of:
  All C(H) groups, All C(H,H) groups
2.a Secondary CH2 refined with riding coordinates:
 C009(H00A,H00B), C013(H01A,H01B), C014(H01C,H01D), C016(H01E,H01F), C017(H01G,
 H01H), C019(H01I,H01J), C020(H02A,H02B)
2.b Aromatic/amide H refined with riding coordinates:
 C007(H007), C010(H010), C015(H015), C018(H018)
;

loop_
_space_group_symop_operation_xyz
'x, y, z'
'-x+1/2, -y, z+1/2'
'x+1/2, -y+1/2, -z'
'-x, y+1/2, -z+1/2'
'-x, -y, -z'
'x-1/2, y, -z-1/2'
'-x-1/2, y-1/2, z'
'x, -y-1/2, z-1/2'

loop_
_atom_site_label
_atom_site_type_symbol
_atom_site_fract_x
_atom_site_fract_y
_atom_site_fract_z
_atom_site_U_iso_or_equiv
_atom_site_adp_type
_atom_site_occupancy
_atom_site_site_symmetry_order
_atom_site_calc_flag
_atom_site_refinement_flags_posn
O4 O 0.4461(2) 0.1790(3) 0.20932(10) 0.0712(8) Uani 1 1 d .
N1 N 0.3164(2) 0.1704(3) 0.29116(13) 0.0658(8) Uani 1 1 d .
O3 O 0.3687(2) 0.1621(2) 0.15920(10) 0.0732(8) Uani 1 1 d .
C004 C 0.3352(3) 0.2771(3) 0.33008(14) 0.0557(8) Uani 1 1 d .
C005 C 0.3131(3) 0.2818(4) 0.14852(16) 0.0697(10) Uani 1 1 d .
O2 O 0.2568(4) 0.3232(4) 0.20339(13) 0.1135(12) Uani 1 1 d .
C007 C 0.4351(3) 0.3225(5) 0.34190(18) 0.0842(12) Uani 1 1 d .
H007 H 0.4937 0.2854 0.3221 0.101 Uiso 1 1 calc R
O1 O 0.1785(2) 0.2345(5) 0.22133(15) 0.1298(16) Uani 1 1 d .
C009 C 0.2126(4) 0.1488(5) 0.2663(2) 0.0885(13) Uani 1 1 d .
H00A H 0.1611 0.1514 0.2996 0.106 Uiso 1 1 calc R
H00B H 0.2109 0.0618 0.2493 0.106 Uiso 1 1 calc R
C010 C 0.2517(3) 0.3411(5) 0.35750(17) 0.0806(11) Uani 1 1 d .
H010 H 0.1817 0.3157 0.3487 0.097 Uiso 1 1 calc R
C011 C 0.3676(5) 0.4792(4) 0.41028(19) 0.0864(13) Uani 1 1 d .
F1 F 0.3865(3) 0.5775(3) 0.45139(13) 0.1346(12) Uani 1 1 d .
C013 C 0.4054(3) 0.1088(4) 0.25919(17) 0.0778(11) Uani 1 1 d .
H01A H 0.4632 0.0945 0.2883 0.093 Uiso 1 1 calc R
H01B H 0.3819 0.0243 0.2446 0.093 Uiso 1 1 calc R
C014 C 0.3848(6) 0.3944(5) 0.1405(2) 0.116(2) Uani 1 1 d .
H01C H 0.4303 0.4030 0.1764 0.139 Uiso 1 1 calc R
H01D H 0.3419 0.4728 0.1371 0.139 Uiso 1 1 calc R
C015 C 0.4516(4) 0.4237(5) 0.3831(2) 0.0923(13) Uani 1 1 d .
H015 H 0.5209 0.4524 0.3917 0.111 Uiso 1 1 calc R
C016 C 0.3089(6) 0.2442(6) 0.0402(3) 0.129(2) Uani 1 1 d .
H01E H 0.2613 0.2371 0.0052 0.155 Uiso 1 1 calc R
H01F H 0.3488 0.1635 0.0435 0.155 Uiso 1 1 calc R
C017 C 0.2467(5) 0.2612(5) 0.0937(2) 0.1036(15) Uani 1 1 d .
H01G H 0.2020 0.1851 0.0998 0.124 Uiso 1 1 calc R
H01H H 0.1996 0.3354 0.0882 0.124 Uiso 1 1 calc R
C018 C 0.2684(4) 0.4410(5) 0.39724(19) 0.0942(13) Uani 1 1 d .
H018 H 0.2102 0.4826 0.4153 0.113 Uiso 1 1 calc R
C019 C 0.3865(6) 0.3539(12) 0.0294(3) 0.175(4) Uani 1 1 d .
H01I H 0.3469 0.4315 0.0183 0.210 Uiso 1 1 calc R
H01J H 0.4335 0.3318 -0.0045 0.210 Uiso 1 1 calc R
C020 C 0.4531(5) 0.3813(8) 0.0853(3) 0.161(3) Uani 1 1 d .
H02A H 0.5041 0.3112 0.0913 0.193 Uiso 1 1 calc R
H02B H 0.4934 0.4610 0.0791 0.193 Uiso 1 1 calc R

loop_
_atom_site_aniso_label
_atom_site_aniso_U_11
_atom_site_aniso_U_22
_atom_site_aniso_U_33
_atom_site_aniso_U_23
_atom_site_aniso_U_13
_atom_site_aniso_U_12
O4 0.0666(16) 0.0809(17) 0.0662(14) -0.0011(12) -0.0067(11) 0.0192(13)
N1 0.063(2) 0.0683(19) 0.0658(16) 0.0174(15) -0.0049(13) 0.0026(15)
O3 0.0806(17) 0.0613(15) 0.0777(15) -0.0029(12) -0.0202(12) 0.0073(13)
C004 0.054(2) 0.059(2) 0.0538(17) 0.0150(16) -0.0004(15) 0.0040(17)
C005 0.070(2) 0.067(2) 0.072(2) 0.0171(19) 0.0017(18) 0.009(2)
O2 0.149(3) 0.101(2) 0.090(2) 0.0046(17) -0.002(2) 0.059(2)
C007 0.063(3) 0.089(3) 0.100(3) -0.006(2) 0.016(2) 0.000(2)
O1 0.0573(18) 0.228(5) 0.104(2) 0.071(3) -0.0043(15) 0.008(2)
C009 0.082(3) 0.095(3) 0.088(3) 0.008(2) -0.007(2) -0.009(2)
C010 0.062(3) 0.104(3) 0.076(2) -0.005(2) 0.0013(19) 0.008(2)
C011 0.110(4) 0.074(3) 0.076(3) 0.000(2) 0.013(2) -0.002(3)
F1 0.186(3) 0.100(2) 0.118(2) -0.0391(17) 0.0030(18) -0.0130(19)
C013 0.090(3) 0.068(2) 0.076(2) 0.004(2) -0.016(2) 0.023(2)
C014 0.182(6) 0.066(3) 0.100(3) 0.002(2) -0.063(4) 0.000(3)
C015 0.075(3) 0.086(3) 0.117(3) -0.006(3) -0.009(2) -0.021(2)
C016 0.168(6) 0.132(5) 0.087(3) -0.020(3) -0.045(4) 0.043(4)
C017 0.121(4) 0.084(3) 0.106(4) 0.009(3) -0.039(3) -0.011(3)
C018 0.095(4) 0.111(4) 0.077(3) -0.009(3) 0.024(2) 0.024(3)
C019 0.137(5) 0.310(11) 0.079(3) 0.075(5) 0.030(4) 0.046(7)
C020 0.098(4) 0.220(8) 0.165(6) 0.094(5) -0.014(4) -0.041(5)

loop_
_atom_type_symbol
_atom_type_description
_atom_type_scat_dispersion_real
_atom_type_scat_dispersion_imag
_atom_type_scat_source
C C 0.0033 0.0016 'International Tables Vol C Tables 4.2.6.8 and 6.1.1.4'
H H 0.0000 0.0000 'International Tables Vol C Tables 4.2.6.8 and 6.1.1.4'
N N 0.0061 0.0033 'International Tables Vol C Tables 4.2.6.8 and 6.1.1.4'
O O 0.0106 0.0060 'International Tables Vol C Tables 4.2.6.8 and 6.1.1.4'
F F 0.0171 0.0103 'International Tables Vol C Tables 4.2.6.8 and 6.1.1.4'

loop_
_geom_angle_atom_site_label_1
_geom_angle_atom_site_label_2
_geom_angle_atom_site_label_3
_geom_angle
C013 O4 O3 106.2(3)
C004 N1 C013 120.1(3)
C009 N1 C004 120.3(3)
C009 N1 C013 116.2(3)
C005 O3 O4 109.7(2)
C007 C004 N1 122.5(3)
C007 C004 C010 116.6(4)
C010 C004 N1 120.8(3)
O3 C005 O2 110.6(3)
O3 C005 C014 113.8(4)
O3 C005 C017 106.3(3)
O2 C005 C014 99.2(4)
O2 C005 C017 116.2(4)
C014 C005 C017 111.0(3)
O1 O2 C005 112.2(4)
C004 C007 C015 121.2(4)
O2 O1 C009 113.7(3)
N1 C009 O1 116.8(4)
C004 C010 C018 121.7(4)
C015 C011 F1 118.1(5)
C018 C011 F1 121.2(5)
C018 C011 C015 120.6(4)
O4 C013 N1 115.0(3)
C005 C014 C020 111.9(4)
C011 C015 C007 119.4(4)
C017 C016 C019 112.9(5)
C016 C017 C005 112.4(5)
C011 C018 C010 120.2(4)
C016 C019 C020 111.7(5)
C014 C020 C019 111.1(5)

loop_
_geom_bond_atom_site_label_1
_geom_bond_atom_site_label_2
_geom_bond_distance
O4 O3 1.467(3)
O4 C013 1.401(5)
N1 C004 1.408(5)
N1 C009 1.419(5)
N1 C013 1.455(5)
O3 C005 1.432(4)
C004 C007 1.352(5)
C004 C010 1.368(5)
C005 O2 1.451(5)
C005 C014 1.474(7)
C005 C017 1.469(6)
O2 O1 1.392(5)
C007 C015 1.392(6)
O1 C009 1.385(6)
C010 C018 1.360(6)
C011 F1 1.372(5)
C011 C015 1.331(6)
C011 C018 1.326(7)
C014 C020 1.481(9)
C016 C017 1.412(8)
C016 C019 1.504(10)
C019 C020 1.500(10)
